data_4070517
loop_
_publ_author_name
'Begum, Noorjahan'
'Hyder, Md. Iqbal'
'Hassan, Mohammad R.'
'Kabir, Shariff E.'
'Bennett, Dennis W.'
'Haworth, Daniel T.'
'Siddiquee, Tasneem A.'
'Rokhsana, Dalia'
'Sharmin, Ayesha'
'Rosenberg, Edward'

_publ_section_title
;
 Facile E&#x2212;E and E&#x2212;C Bond Activation of PhEEPh (E = Te, Se,
 S) by Ruthenium Carbonyl Clusters: Formation of Di- and Triruthenium
 Complexes Bearing Bridging dppm and Phenylchalcogenide and Capping
 Chalcogenido Ligands
;
_journal_issue 7
_journal_name_full Organometallics
_journal_page_first 1550
_journal_paper_doi 10.1021/om701042s
_journal_volume 27
_journal_year 2008
_chemical_formula_sum 'C55 H42 O6 P2 Ru3 S0 Se4'
_chemical_formula_weight 1479.88
_chemical_name_systematic
;
 ?
;
_space_group_IT_number 2
_symmetry_space_group_name_Hall '-P 1'
_symmetry_space_group_name_H-M 'P -1'
_atom_sites_solution_hydrogens geom
_atom_sites_solution_primary direct
_atom_sites_solution_secondary difmap
_audit_conform_dict_location ftp://ftp.iucr.org/pub/cif_core.dic
_audit_conform_dict_name cif_core.dic
_audit_conform_dict_version 2.2
_audit_creation_date 2004-08-28T00:11:07-00:00
_audit_creation_method 'WinGX routine CIF_UPDATE'
_cell_angle_alpha 95.790(10)
_cell_angle_beta 93.410(10)
_cell_angle_gamma 115.750(10)
_cell_formula_units_Z 2
_cell_length_a 13.103(2)
_cell_length_b 13.604(2)
_cell_length_c 17.044(3)
_cell_measurement_temperature 293(2)
_cell_volume 2704.3(8)
_computing_structure_refinement 'SHELXL-97 (Sheldrick, 1997)'
_diffrn_ambient_temperature 293(2)
_diffrn_measured_fraction_theta_full 0.722
_diffrn_measured_fraction_theta_max 0.722
_diffrn_radiation_monochromator graphite
_diffrn_radiation_type MoK\a
_diffrn_radiation_wavelength 0.71073
_diffrn_reflns_av_R_equivalents 0.0485
_diffrn_reflns_av_unetI/netI 0.0659
_diffrn_reflns_limit_h_max 1
_diffrn_reflns_limit_h_min -14
_diffrn_reflns_limit_k_max 12
_diffrn_reflns_limit_k_min -12
_diffrn_reflns_limit_l_max 16
_diffrn_reflns_limit_l_min -16
_diffrn_reflns_number 5986
_diffrn_reflns_theta_full 22.49
_diffrn_reflns_theta_max 22.49
_diffrn_reflns_theta_min 1.8
_exptl_absorpt_coefficient_mu 3.626
_exptl_absorpt_correction_type none
_exptl_crystal_density_diffrn 1.817
_exptl_crystal_density_method 'not measured'
_exptl_crystal_F_000 1436
_exptl_crystal_size_max 0.27
_exptl_crystal_size_mid 0.18
_exptl_crystal_size_min 0.16
_refine_diff_density_max 0.575
_refine_diff_density_min -0.609
_refine_diff_density_rms 0.11
_refine_ls_extinction_method none
_refine_ls_goodness_of_fit_ref 1.047
_refine_ls_hydrogen_treatment mixed
_refine_ls_matrix_type full
_refine_ls_number_parameters 631
_refine_ls_number_reflns 5102
_refine_ls_number_restraints 0
_refine_ls_restrained_S_all 1.047
_refine_ls_R_factor_all 0.0809
_refine_ls_R_factor_gt 0.0466
_refine_ls_shift/su_max 0.184
_refine_ls_shift/su_mean 0.031
_refine_ls_structure_factor_coef Fsqd
_refine_ls_weighting_details 'calc w=1/[\s^2^(Fo^2^)+(0.0516P)^2^+9.1141P] where P=(Fo^2^+2Fc^2^)/3'
_refine_ls_weighting_scheme calc
_refine_ls_wR_factor_gt 0.1037
_refine_ls_wR_factor_ref 0.1195
_reflns_number_gt 3616
_reflns_number_total 5102
_reflns_threshold_expression >2sigma(I)
_cod_data_source_file cif_compound_7.cif
_cod_data_source_block Compound_7
_cod_original_cell_volume 2704.3(7)
_cod_database_code 4070517

loop_
_symmetry_equiv_pos_as_xyz
'x, y, z'
'-x, -y, -z'

loop_
_atom_site_label
_atom_site_type_symbol
_atom_site_fract_x
_atom_site_fract_y
_atom_site_fract_z
_atom_site_U_iso_or_equiv
_atom_site_adp_type
_atom_site_occupancy
_atom_site_symmetry_multiplicity
_atom_site_calc_flag
_atom_site_refinement_flags
P1 P 0.9421(3) 0.2078(3) 0.2369(2) 0.0424(9) Uani 1 1 d .
P2 P 0.7739(3) 0.2446(3) 0.3512(2) 0.0430(9) Uani 1 1 d .
O28 O 0.8706(9) -0.0123(8) 0.0439(6) 0.076(3) Uani 1 1 d .
C21 C 0.8387(11) 0.2316(11) 0.0947(8) 0.047(3) Uani 1 1 d .
H21 H 0.7976 0.1552 0.0869 0.056 Uiso 1 1 calc R
O1 O 0.4372(9) 0.1024(9) 0.3176(6) 0.091(4) Uani 1 1 d .
O37 O 0.3535(10) -0.4186(9) 0.1599(7) 0.104(4) Uani 1 1 d .
C44 C 0.5524(10) -0.2321(10) 0.3867(8) 0.046(3) Uani 1 1 d .
O36 O 0.5347(11) -0.1904(11) -0.0003(7) 0.104(4) Uani 1 1 d .
C7 C 0.7225(14) 0.3930(12) 0.5542(11) 0.078(5) Uani 1 1 d .
H7 H 0.6683 0.4161 0.5691 0.094 Uiso 1 1 calc R
C16 C 0.9152(11) 0.2818(11) 0.1609(9) 0.049(3) Uani 1 1 d .
C9 C 0.7386(12) 0.3338(11) 0.2917(8) 0.049(4) Uani 1 1 d .
C50 C 0.3900(11) -0.1395(11) 0.1582(8) 0.054(4) Uani 1 1 d .
C45 C 0.5718(10) -0.2036(10) 0.4678(8) 0.048(3) Uani 1 1 d .
H45 H 0.5706 -0.1391 0.4907 0.058 Uiso 1 1 calc R
C51 C 0.4207(13) -0.3308(13) 0.1651(7) 0.055(4) Uani 1 1 d .
O29 O 1.0709(9) -0.0016(8) 0.2591(6) 0.079(3) Uani 1 1 d .
C2 C 0.6323(11) 0.0757(10) 0.4570(9) 0.052(4) Uani 1 1 d .
C8 C 0.7170(12) 0.3501(11) 0.4751(9) 0.061(4) Uani 1 1 d .
H8 H 0.658 0.3425 0.4381 0.074 Uiso 1 1 calc R
C15 C 0.9181(9) 0.2742(9) 0.3286(7) 0.045(3) Uani 1 1 d .
H15A H 0.9547 0.2568 0.3726 0.054 Uiso 1 1 calc R
H15B H 0.9588 0.3532 0.3287 0.054 Uiso 1 1 calc R
C20 C 0.8204(12) 0.2909(14) 0.0390(8) 0.063(4) Uani 1 1 d .
H20 H 0.7671 0.255 -0.0054 0.076 Uiso 1 1 calc R
C3 C 0.7989(12) 0.3190(9) 0.4520(8) 0.048(4) Uani 1 1 d .
C28 C 0.8618(11) 0.0015(10) 0.1107(9) 0.052(4) Uani 1 1 d .
C1 C 0.5142(12) 0.0858(10) 0.3252(8) 0.053(4) Uani 1 1 d .
C17 C 0.9770(13) 0.3946(12) 0.1705(8) 0.065(4) Uani 1 1 d .
H17 H 1.0317 0.43 0.2142 0.078 Uiso 1 1 calc R
C31 C 0.6660(13) -0.3434(11) 0.0605(8) 0.060(4) Uani 1 1 d .
H31 H 0.591 -0.357 0.0661 0.072 Uiso 1 1 calc R
C48 C 0.5781(11) -0.3938(11) 0.4011(11) 0.061(4) Uani 1 1 d .
H48 H 0.5818 -0.457 0.3784 0.073 Uiso 1 1 calc R
C43 C 0.2836(12) -0.1954(11) 0.1892(7) 0.059(4) Uani 1 1 d .
H43 H 0.2729 -0.2524 0.2188 0.07 Uiso 1 1 calc R
C30 C 0.7541(13) -0.2661(10) 0.1145(8) 0.048(3) Uani 1 1 d .
C14 C 0.6571(13) 0.2894(12) 0.2263(9) 0.064(4) Uani 1 1 d .
H14 H 0.618 0.2134 0.2119 0.077 Uiso 1 1 calc R
C46 C 0.5929(11) -0.2701(12) 0.5149(9) 0.062(4) Uani 1 1 d .
H46 H 0.6054 -0.2508 0.5698 0.075 Uiso 1 1 calc R
C47 C 0.5957(12) -0.3647(13) 0.4819(10) 0.068(4) Uani 1 1 d .
H47 H 0.6098 -0.4094 0.5144 0.081 Uiso 1 1 calc R
C4 C 0.8851(13) 0.3322(12) 0.5064(9) 0.068(4) Uani 1 1 d .
H4 H 0.9423 0.314 0.4907 0.082 Uiso 1 1 calc R
C53 C 0.5541(10) -0.3262(11) 0.3531(8) 0.048(4) Uani 1 1 d .
H53 H 0.5394 -0.346 0.2983 0.058 Uiso 1 1 calc R
C56 C 1.0277(13) 0.1326(12) 0.4407(10) 0.068(4) Uani 1 1 d .
H56 H 1.0535 0.1347 0.391 0.082 Uiso 1 1 calc R
C35 C 0.8615(13) -0.2493(11) 0.1050(8) 0.063(4) Uani 1 1 d .
H35 H 0.9209 -0.2002 0.1426 0.076 Uiso 1 1 calc R
C29 C 0.9887(11) 0.0032(10) 0.2442(7) 0.043(3) Uani 1 1 d .
C37 C 0.9124(13) 0.0773(10) 0.4477(8) 0.054(4) Uani 1 1 d .
C38 C 0.8764(13) 0.0761(11) 0.5230(9) 0.062(4) Uani 1 1 d .
H38 H 0.7993 0.0373 0.5285 0.075 Uiso 1 1 calc R
C11 C 0.7691(16) 0.5150(13) 0.2659(11) 0.085(5) Uani 1 1 d .
H11 H 0.8084 0.5912 0.2791 0.102 Uiso 1 1 calc R
C39 C 0.3975(12) -0.0578(12) 0.1133(9) 0.066(4) Uani 1 1 d .
H39 H 0.4635 -0.0217 0.0895 0.079 Uiso 1 1 calc R
C10 C 0.7929(12) 0.4464(13) 0.3116(10) 0.072(4) Uani 1 1 d .
H10 H 0.8464 0.4774 0.3564 0.087 Uiso 1 1 calc R
C24 C 1.2904(13) 0.3653(13) 0.3058(11) 0.083(5) Uani 1 1 d .
H24 H 1.3403 0.4123 0.349 0.1 Uiso 1 1 calc R
C22 C 1.0979(11) 0.2637(10) 0.2450(8) 0.044(3) Uani 1 1 d .
C23 C 1.1745(13) 0.3293(11) 0.3069(9) 0.059(4) Uani 1 1 d .
H23 H 1.1484 0.3509 0.3519 0.071 Uiso 1 1 calc R
C19 C 0.8822(16) 0.4043(15) 0.0500(10) 0.077(5) Uani 1 1 d .
H19 H 0.8716 0.4455 0.0128 0.092 Uiso 1 1 calc R
C27 C 1.1400(12) 0.2302(12) 0.1792(10) 0.074(5) Uani 1 1 d .
H27 H 1.0897 0.1837 0.1359 0.089 Uiso 1 1 calc R
C6 C 0.8067(17) 0.4014(12) 0.6097(11) 0.087(6) Uani 1 1 d .
H6 H 0.8078 0.4263 0.6628 0.104 Uiso 1 1 calc R
C25 C 1.3320(15) 0.3338(16) 0.2438(13) 0.095(6) Uani 1 1 d .
H25 H 1.4101 0.3566 0.2445 0.114 Uiso 1 1 calc R
C49 C 0.955(2) 0.1326(17) 0.5904(11) 0.097(6) Uani 1 1 d .
H49 H 0.9305 0.1343 0.6406 0.117 Uiso 1 1 calc R
C36 C 0.5351(12) -0.1887(11) 0.0646(11) 0.069(5) Uani 1 1 d .
C40 C 0.3088(15) -0.0286(13) 0.1030(10) 0.080(5) Uani 1 1 d .
H40 H 0.3186 0.0294 0.0747 0.096 Uiso 1 1 calc R
C5 C 0.8893(14) 0.3727(12) 0.5860(10) 0.082(5) Uani 1 1 d .
H5 H 0.9483 0.3801 0.6229 0.098 Uiso 1 1 calc R
C54 C 1.1043(14) 0.1850(13) 0.5084(14) 0.093(6) Uani 1 1 d .
H54 H 1.1819 0.2198 0.5033 0.112 Uiso 1 1 calc R
C34 C 0.8859(15) -0.3037(13) 0.0403(11) 0.082(5) Uani 1 1 d .
H34 H 0.9609 -0.2872 0.0325 0.099 Uiso 1 1 calc R
C12 C 0.6882(17) 0.4700(15) 0.2018(12) 0.088(5) Uani 1 1 d .
H12 H 0.6709 0.5157 0.1721 0.105 Uiso 1 1 calc R
C41 C 0.2100(16) -0.0810(16) 0.1323(11) 0.092(6) Uani 1 1 d .
H41 H 0.1513 -0.061 0.1236 0.111 Uiso 1 1 calc R
C42 C 0.1963(13) -0.1650(16) 0.1754(10) 0.086(5) Uani 1 1 d .
H42 H 0.1275 -0.2021 0.1957 0.103 Uiso 1 1 calc R
C33 C 0.7968(18) -0.3822(14) -0.0117(10) 0.086(5) Uani 1 1 d .
H33 H 0.8105 -0.4226 -0.0536 0.104 Uiso 1 1 calc R
C18 C 0.9595(16) 0.4556(13) 0.1167(12) 0.086(5) Uani 1 1 d .
H18 H 1 0.532 0.1253 0.103 Uiso 1 1 calc R
C32 C 0.6896(16) -0.3998(13) -0.0013(9) 0.082(5) Uani 1 1 d .
H32 H 0.6296 -0.4519 -0.0371 0.099 Uiso 1 1 calc R
C26 C 1.2575(14) 0.2665(14) 0.1783(11) 0.080(5) Uani 1 1 d .
H26 H 1.2854 0.2456 0.1341 0.096 Uiso 1 1 calc R
C13 C 0.6339(15) 0.3616(17) 0.1812(10) 0.090(5) Uani 1 1 d .
H13 H 0.5799 0.3322 0.1367 0.108 Uiso 1 1 calc R
C78 C 1.071(2) 0.1870(16) 0.5797(12) 0.103(8) Uani 1 1 d .
H78 H 1.1248 0.2247 0.6235 0.124 Uiso 1 1 calc R
O2 O 0.6263(8) 0.0872(8) 0.5231(6) 0.072(3) Uani 1 1 d .
Ru1 Ru 0.64246(8) 0.05901(8) 0.34657(6) 0.0390(3) Uani 1 1 d .
Ru2 Ru 0.52768(9) -0.18115(8) 0.17495(6) 0.0431(3) Uani 1 1 d .
Ru3 Ru 0.85080(8) 0.01410(8) 0.21942(6) 0.0393(3) Uani 1 1 d .
Se1 Se 0.66206(10) 0.02596(10) 0.19860(7) 0.0404(4) Uani 1 1 d .
Se3 Se 0.50079(10) -0.14869(10) 0.32179(7) 0.0433(4) Uani 1 1 d .
Se2 Se 0.72052(11) -0.19485(10) 0.20751(7) 0.0441(4) Uani 1 1 d .
Se4 Se 0.79639(10) -0.00732(10) 0.36108(7) 0.0417(4) Uani 1 1 d .

loop_
_atom_site_aniso_label
_atom_site_aniso_U_11
_atom_site_aniso_U_22
_atom_site_aniso_U_33
_atom_site_aniso_U_23
_atom_site_aniso_U_13
_atom_site_aniso_U_12
P1 0.041(2) 0.0329(19) 0.052(2) 0.0091(17) 0.0109(17) 0.0142(17)
P2 0.038(2) 0.034(2) 0.055(2) 0.0045(17) 0.0083(17) 0.0139(17)
O28 0.107(9) 0.071(7) 0.056(7) 0.003(6) 0.011(6) 0.046(6)
C21 0.052(9) 0.050(9) 0.048(9) 0.019(9) 0.012(8) 0.027(8)
O1 0.070(8) 0.111(9) 0.112(9) -0.001(7) 0.008(7) 0.063(8)
O37 0.092(9) 0.055(7) 0.110(10) -0.016(7) 0.009(7) -0.012(7)
C44 0.033(8) 0.036(9) 0.053(10) -0.003(7) 0.010(7) 0.002(6)
O36 0.146(12) 0.122(10) 0.048(7) 0.014(7) 0.014(8) 0.062(9)
C7 0.069(12) 0.057(10) 0.100(15) -0.018(10) 0.007(11) 0.027(9)
C16 0.039(8) 0.046(10) 0.071(11) 0.015(8) 0.021(8) 0.024(8)
C9 0.058(9) 0.051(11) 0.052(9) 0.016(8) 0.030(8) 0.031(8)
C50 0.054(10) 0.052(9) 0.053(9) 0.020(8) 0.001(8) 0.017(8)
C45 0.057(9) 0.040(8) 0.047(10) -0.002(8) 0.005(7) 0.022(7)
C51 0.073(11) 0.057(10) 0.028(8) -0.012(7) -0.002(7) 0.027(9)
O29 0.058(7) 0.091(8) 0.110(9) 0.027(6) 0.010(6) 0.053(7)
C2 0.038(8) 0.030(8) 0.071(11) -0.013(8) -0.002(8) 0.005(6)
C8 0.056(10) 0.056(10) 0.068(11) -0.007(8) 0.018(8) 0.023(8)
C15 0.043(8) 0.030(7) 0.064(9) 0.017(6) 0.011(7) 0.016(6)
C20 0.074(11) 0.085(13) 0.051(10) 0.008(10) 0.015(8) 0.053(11)
C3 0.041(9) 0.033(8) 0.058(9) -0.001(7) 0.008(8) 0.005(7)
C28 0.059(9) 0.048(9) 0.060(10) -0.008(8) -0.009(8) 0.037(8)
C1 0.061(10) 0.046(9) 0.066(10) -0.001(7) 0.017(8) 0.036(8)
C17 0.088(12) 0.044(10) 0.063(10) 0.017(9) 0.004(8) 0.028(9)
C31 0.069(11) 0.046(9) 0.069(10) 0.006(8) 0.015(9) 0.028(9)
C48 0.053(9) 0.035(9) 0.091(13) 0.021(10) 0.013(9) 0.013(7)
C43 0.050(10) 0.065(10) 0.046(9) 0.002(7) -0.003(8) 0.014(9)
C30 0.060(10) 0.028(8) 0.057(9) -0.003(7) 0.004(8) 0.022(8)
C14 0.089(12) 0.058(10) 0.063(10) -0.003(9) 0.015(10) 0.051(10)
C46 0.061(10) 0.046(10) 0.071(11) 0.011(10) 0.000(8) 0.015(8)
C47 0.065(11) 0.056(12) 0.083(13) 0.031(10) 0.004(9) 0.025(9)
C4 0.069(11) 0.079(11) 0.054(11) -0.005(9) 0.010(9) 0.035(9)
C53 0.042(8) 0.038(9) 0.041(8) 0.008(8) 0.012(7) -0.005(7)
C56 0.039(10) 0.058(10) 0.102(13) 0.011(10) 0.009(10) 0.018(8)
C35 0.054(11) 0.050(9) 0.079(11) -0.022(8) 0.005(8) 0.023(8)
C29 0.044(9) 0.056(9) 0.034(8) 0.015(6) 0.011(7) 0.025(8)
C37 0.094(13) 0.044(9) 0.042(10) 0.006(7) 0.008(8) 0.046(9)
C38 0.064(10) 0.062(10) 0.060(11) -0.001(8) -0.013(10) 0.031(8)
C11 0.117(15) 0.046(11) 0.100(14) 0.015(11) 0.022(12) 0.042(11)
C39 0.049(10) 0.068(11) 0.077(11) 0.004(9) 0.003(8) 0.023(9)
C10 0.060(10) 0.049(11) 0.102(13) 0.004(10) 0.010(9) 0.021(9)
C24 0.034(11) 0.089(13) 0.104(15) 0.038(11) 0.004(10) 0.002(9)
C22 0.048(9) 0.033(8) 0.059(9) 0.014(7) 0.025(9) 0.020(7)
C23 0.068(12) 0.048(9) 0.062(10) 0.003(8) 0.018(9) 0.027(9)
C19 0.108(14) 0.074(14) 0.080(13) 0.031(11) 0.022(11) 0.063(12)
C27 0.041(10) 0.075(11) 0.096(13) 0.012(10) 0.010(9) 0.016(9)
C6 0.079(13) 0.061(11) 0.097(14) -0.007(10) 0.045(13) 0.009(10)
C25 0.059(12) 0.127(17) 0.111(16) 0.034(14) 0.036(13) 0.046(13)
C49 0.135(18) 0.120(17) 0.085(15) 0.012(13) 0.005(15) 0.102(16)
C36 0.053(10) 0.049(10) 0.098(14) -0.004(10) 0.004(10) 0.018(8)
C40 0.070(12) 0.081(12) 0.101(13) 0.008(10) 0.001(11) 0.047(11)
C5 0.076(13) 0.067(11) 0.076(13) -0.003(9) -0.012(10) 0.014(10)
C54 0.051(11) 0.065(12) 0.137(18) -0.025(13) -0.048(14) 0.016(9)
C34 0.093(14) 0.057(11) 0.113(14) 0.002(10) 0.030(12) 0.047(11)
C12 0.123(16) 0.057(13) 0.101(15) 0.023(11) 0.009(13) 0.054(12)
C41 0.080(15) 0.102(15) 0.118(16) -0.002(12) -0.002(12) 0.068(13)
C42 0.056(11) 0.126(16) 0.097(13) 0.014(12) 0.010(9) 0.060(12)
C33 0.110(16) 0.077(13) 0.088(13) 0.001(11) 0.030(13) 0.056(13)
C18 0.111(15) 0.044(10) 0.103(14) 0.035(12) 0.042(12) 0.026(11)
C32 0.104(15) 0.080(12) 0.072(12) -0.022(10) 0.007(10) 0.056(12)
C26 0.066(12) 0.093(13) 0.093(13) 0.016(11) 0.049(11) 0.040(11)
C13 0.114(15) 0.106(16) 0.088(13) 0.014(12) 0.007(11) 0.083(14)
C78 0.15(2) 0.094(15) 0.078(15) -0.053(12) -0.069(15) 0.089(16)
O2 0.073(7) 0.065(7) 0.063(7) -0.006(6) 0.027(6) 0.018(6)
Ru1 0.0355(6) 0.0333(6) 0.0445(7) 0.0019(5) 0.0068(5) 0.0124(5)
Ru2 0.0426(7) 0.0376(7) 0.0448(7) -0.0003(5) 0.0032(5) 0.0153(5)
Ru3 0.0396(7) 0.0356(6) 0.0448(7) 0.0054(5) 0.0079(5) 0.0180(5)
Se1 0.0400(8) 0.0361(8) 0.0451(8) 0.0056(6) 0.0055(6) 0.0167(7)
Se3 0.0400(8) 0.0377(8) 0.0454(8) 0.0026(6) 0.0062(6) 0.0114(7)
Se2 0.0488(9) 0.0349(8) 0.0494(8) 0.0036(6) 0.0070(7) 0.0197(7)
Se4 0.0390(8) 0.0378(8) 0.0460(8) 0.0046(6) 0.0044(6) 0.0153(6)

loop_
_atom_type_symbol
_atom_type_description
_atom_type_scat_dispersion_real
_atom_type_scat_dispersion_imag
_atom_type_scat_source
C C 0.0033 0.0016 'International Tables Vol C Tables 4.2.6.8 and 6.1.1.4'
H H 0 0 'International Tables Vol C Tables 4.2.6.8 and 6.1.1.4'
O O 0.0106 0.006 'International Tables Vol C Tables 4.2.6.8 and 6.1.1.4'
P P 0.1023 0.0942 'International Tables Vol C Tables 4.2.6.8 and 6.1.1.4'
S S 0.1246 0.1234 'International Tables Vol C Tables 4.2.6.8 and 6.1.1.4'
Ru Ru -1.2594 0.8363 'International Tables Vol C Tables 4.2.6.8 and 6.1.1.4'
Se Se -0.0929 2.2259 'International Tables Vol C Tables 4.2.6.8 and 6.1.1.4'

loop_
_geom_angle_atom_site_label_1
_geom_angle_atom_site_label_2
_geom_angle_atom_site_label_3
_geom_angle
C16 P1 C22 101.5(6)
C16 P1 C15 103.1(6)
C22 P1 C15 103.0(6)
C16 P1 Ru3 119.9(5)
C22 P1 Ru3 112.5(4)
C15 P1 Ru3 114.8(4)
C15 P2 C3 102.7(6)
C15 P2 C9 102.3(6)
C3 P2 C9 101.5(6)
C15 P2 Ru1 117.7(4)
C3 P2 Ru1 110.6(4)
C9 P2 Ru1 119.7(5)
C16 C21 C20 121.9(13)
C53 C44 C45 120.1(12)
C53 C44 Se3 119.9(10)
C45 C44 Se3 119.4(10)
C6 C7 C8 120.6(15)
C17 C16 C21 118.2(13)
C17 C16 P1 118.0(12)
C21 C16 P1 123.8(11)
C10 C9 C14 118.5(13)
C10 C9 P2 120.5(13)
C14 C9 P2 121.0(11)
C39 C50 C43 116.0(13)
C39 C50 Ru2 120.9(11)
C43 C50 Ru2 123.0(10)
C46 C45 C44 120.0(12)
O37 C51 Ru2 177.1(13)
O2 C2 Ru1 179.1(12)
C3 C8 C7 120.0(14)
P2 C15 P1 121.0(6)
C19 C20 C21 119.2(14)
C4 C3 C8 119.1(13)
C4 C3 P2 123.2(11)
C8 C3 P2 117.1(11)
O28 C28 Ru3 175.2(11)
O1 C1 Ru1 175.5(12)
C18 C17 C16 121.1(14)
C32 C31 C30 119.7(14)
C47 C48 C53 118.9(13)
C42 C43 C50 120.2(14)
C35 C30 C31 118.6(12)
C35 C30 Se2 121.2(11)
C31 C30 Se2 119.9(11)
C9 C14 C13 119.1(14)
C47 C46 C45 120.5(14)
C46 C47 C48 120.3(14)
C3 C4 C5 120.9(14)
C44 C53 C48 120.1(12)
C37 C56 C54 119.5(16)
C30 C35 C34 121.7(14)
O29 C29 Ru3 179.0(12)
C56 C37 C38 118.9(13)
C56 C37 Se4 124.8(11)
C38 C37 Se4 116.3(12)
C49 C38 C37 120.9(15)
C12 C11 C10 119.8(15)
C50 C39 C40 121.4(14)
C9 C10 C11 121.1(15)
C25 C24 C23 121.2(17)
C23 C22 C27 117.4(12)
C23 C22 P1 127.9(11)
C27 C22 P1 114.7(11)
C22 C23 C24 122.2(14)
C18 C19 C20 119.3(15)
C22 C27 C26 120.2(14)
C5 C6 C7 119.0(16)
C24 C25 C26 119.2(16)
C38 C49 C78 117.7(17)
O36 C36 Ru2 175.6(15)
C41 C40 C39 122.1(16)
C6 C5 C4 120.2(16)
C78 C54 C56 122.1(18)
C33 C34 C35 118.7(15)
C13 C12 C11 120.5(16)
C40 C41 C42 119.1(16)
C41 C42 C43 121.1(16)
C32 C33 C34 119.1(16)
C17 C18 C19 120.3(15)
C33 C32 C31 122.1(16)
C25 C26 C27 119.7(14)
C12 C13 C14 121.0(16)
C54 C78 C49 120.8(17)
C1 Ru1 C2 91.1(6)
C1 Ru1 P2 93.8(4)
C2 Ru1 P2 92.6(4)
C1 Ru1 Se4 170.6(4)
C2 Ru1 Se4 93.8(4)
P2 Ru1 Se4 93.96(9)
C1 Ru1 Se1 92.5(4)
C2 Ru1 Se1 175.7(4)
P2 Ru1 Se1 89.37(9)
Se4 Ru1 Se1 82.32(5)
C1 Ru1 Se3 86.4(4)
C2 Ru1 Se3 94.9(4)
P2 Ru1 Se3 172.44(10)
Se4 Ru1 Se3 85.15(5)
Se1 Ru1 Se3 83.07(5)
C51 Ru2 C36 92.1(6)
C51 Ru2 C50 88.8(6)
C36 Ru2 C50 88.5(6)
C51 Ru2 Se1 174.5(4)
C36 Ru2 Se1 92.2(4)
C50 Ru2 Se1 87.8(4)
C51 Ru2 Se3 91.7(4)
C36 Ru2 Se3 169.9(4)
C50 Ru2 Se3 82.2(4)
Se1 Ru2 Se3 83.52(5)
C51 Ru2 Se2 101.0(4)
C36 Ru2 Se2 94.7(4)
C50 Ru2 Se2 169.5(4)
Se1 Ru2 Se2 82.13(5)
Se3 Ru2 Se2 93.71(5)
C28 Ru3 C29 92.9(5)
C28 Ru3 P1 93.7(4)
C29 Ru3 P1 93.4(4)
C28 Ru3 Se1 92.0(4)
C29 Ru3 Se1 175.0(3)
P1 Ru3 Se1 87.45(9)
C28 Ru3 Se4 167.7(4)
C29 Ru3 Se4 92.7(3)
P1 Ru3 Se4 96.91(9)
Se1 Ru3 Se4 82.23(5)
C28 Ru3 Se2 90.6(4)
C29 Ru3 Se2 95.2(4)
P1 Ru3 Se2 170.19(9)
Se1 Ru3 Se2 83.59(5)
Se4 Ru3 Se2 77.96(5)
Ru3 Se1 Ru2 98.32(5)
Ru3 Se1 Ru1 95.74(5)
Ru2 Se1 Ru1 97.06(5)
C44 Se3 Ru2 112.1(4)
C44 Se3 Ru1 110.9(4)
Ru2 Se3 Ru1 96.27(5)
C30 Se2 Ru3 107.6(4)
C30 Se2 Ru2 110.0(4)
Ru3 Se2 Ru2 95.65(5)
C37 Se4 Ru1 112.6(4)
C37 Se4 Ru3 117.8(5)
Ru1 Se4 Ru3 95.73(5)

loop_
_geom_bond_atom_site_label_1
_geom_bond_atom_site_label_2
_geom_bond_distance
P1 C16 1.826(14)
P1 C22 1.833(13)
P1 C15 1.838(12)
P1 Ru3 2.351(3)
P2 C15 1.826(11)
P2 C3 1.837(13)
P2 C9 1.842(13)
P2 Ru1 2.348(3)
O28 C28 1.157(14)
C21 C16 1.363(16)
C21 C20 1.382(17)
O1 C1 1.129(14)
O37 C51 1.125(15)
C44 C53 1.359(16)
C44 C45 1.374(16)
C44 Se3 1.949(13)
O36 C36 1.103(16)
C7 C6 1.37(2)
C7 C8 1.398(19)
C16 C17 1.375(17)
C9 C10 1.373(18)
C9 C14 1.382(18)
C50 C39 1.384(17)
C50 C43 1.431(17)
C50 Ru2 2.126(13)
C45 C46 1.371(17)
C51 Ru2 1.887(16)
O29 C29 1.122(13)
C2 O2 1.135(14)
C2 Ru1 1.892(16)
C8 C3 1.377(17)
C20 C19 1.381(19)
C3 C4 1.355(17)
C28 Ru3 1.863(16)
C1 Ru1 1.891(15)
C17 C18 1.368(19)
C31 C32 1.369(18)
C31 C30 1.381(17)
C48 C47 1.370(18)
C48 C53 1.409(17)
C43 C42 1.392(18)
C30 C35 1.346(17)
C30 Se2 1.947(12)
C14 C13 1.425(19)
C46 C47 1.368(18)
C4 C5 1.401(19)
C56 C37 1.383(18)
C56 C54 1.39(2)
C35 C34 1.397(18)
C29 Ru3 1.903(14)
C37 C38 1.392(18)
C37 Se4 1.920(14)
C38 C49 1.40(2)
C11 C12 1.36(2)
C11 C10 1.395(19)
C39 C40 1.391(18)
C24 C25 1.33(2)
C24 C23 1.380(18)
C22 C23 1.351(17)
C22 C27 1.399(18)
C19 C18 1.38(2)
C27 C26 1.399(18)
C6 C5 1.37(2)
C25 C26 1.39(2)
C49 C78 1.41(2)
C36 Ru2 1.884(19)
C40 C41 1.33(2)
C54 C78 1.32(2)
C34 C33 1.38(2)
C12 C13 1.33(2)
C41 C42 1.37(2)
C33 C32 1.34(2)
Ru1 Se4 2.5516(16)
Ru1 Se1 2.5646(16)
Ru1 Se3 2.5916(16)
Ru2 Se1 2.5646(16)
Ru2 Se3 2.5690(16)
Ru2 Se2 2.6439(17)
Ru3 Se1 2.5538(16)
Ru3 Se4 2.5669(16)
Ru3 Se2 2.5810(16)
